data_4001253
loop_
_publ_author_name
'Mathieu, Josiah'
'Achey, Randall'
'Park, Ju-Hyun'
'Purcell, Kenneth M.'
'Tozer, Stanley W.'
'Latturner, Susan E.'

_publ_section_title
;
 Flux Growth and Electronic Properties of Ba2In5Pn5(Pn = P, As): Zintl
 Phases Exhibiting Metallic Behavior
;
_journal_issue 17
_journal_name_full 'Chemistry of Materials'
_journal_page_first 5675
_journal_paper_doi 10.1021/cm8015353
_journal_volume 20
_journal_year 2008
_chemical_formula_sum 'As5 Ba2 In5'
_chemical_formula_weight 1223.38
_chemical_name_systematic
; 
 ? 
;
_space_group_IT_number 62
_symmetry_cell_setting orthorhombic
_symmetry_space_group_name_Hall '-P 2ac 2n'
_symmetry_space_group_name_H-M 'P n m a'
_atom_sites_solution_hydrogens none
_atom_sites_solution_primary direct
_atom_sites_solution_secondary difmap
_audit_creation_method SHELXL-97
_cell_angle_alpha 90.00
_cell_angle_beta 90.00
_cell_angle_gamma 90.00
_cell_formula_units_Z 4
_cell_length_a 17.4609(15)
_cell_length_b 4.2905(4)
_cell_length_c 17.9614(15)
_cell_measurement_reflns_used 17871
_cell_measurement_temperature 293(2)
_cell_measurement_theta_max 28.31
_cell_measurement_theta_min 1.63
_cell_volume 1345.6(2)
_computing_cell_refinement 'Bruker SMART'
_computing_data_collection 'Bruker SMART'
_computing_data_reduction 'Bruker SAINT'
_computing_molecular_graphics 'Bruker SHELXTL'
_computing_publication_material 'Bruker SHELXTL'
_computing_structure_refinement 'SHELXL-97 (Sheldrick, 1997)'
_computing_structure_solution 'SHELXS-97 (Sheldrick, 1990)'
_diffrn_ambient_temperature 293(2)
_diffrn_measured_fraction_theta_full 1.000
_diffrn_measured_fraction_theta_max 1.000
_diffrn_measurement_device_type 'Bruker APEX CCD area detector'
_diffrn_measurement_method 'phi and omega scans'
_diffrn_radiation_monochromator graphite
_diffrn_radiation_source 'fine-focus sealed tube'
_diffrn_radiation_type MoK\a
_diffrn_radiation_wavelength 0.71073
_diffrn_reflns_av_R_equivalents 0.0535
_diffrn_reflns_av_sigmaI/netI 0.0255
_diffrn_reflns_limit_h_max 23
_diffrn_reflns_limit_h_min -23
_diffrn_reflns_limit_k_max 5
_diffrn_reflns_limit_k_min -5
_diffrn_reflns_limit_l_max 23
_diffrn_reflns_limit_l_min -23
_diffrn_reflns_number 17871
_diffrn_reflns_theta_full 28.31
_diffrn_reflns_theta_max 28.31
_diffrn_reflns_theta_min 1.63
_exptl_absorpt_coefficient_mu 26.323
_exptl_absorpt_correction_type empirical
_exptl_absorpt_process_details 'via SADABS (Bruker, 2000)'
_exptl_crystal_colour silver
_exptl_crystal_density_diffrn 6.039
_exptl_crystal_density_method 'not measured'
_exptl_crystal_description needle
_exptl_crystal_F_000 2088
_exptl_crystal_size_max 0.15
_exptl_crystal_size_mid 0.02
_exptl_crystal_size_min 0.02
_refine_diff_density_max 5.385
_refine_diff_density_min -1.910
_refine_diff_density_rms 0.467
_refine_ls_extinction_coef 0.00034(4)
_refine_ls_extinction_expression Fc^*^=kFc[1+0.001xFc^2^\l^3^/sin(2\q)]^-1/4^
_refine_ls_extinction_method SHELXL
_refine_ls_goodness_of_fit_ref 1.347
_refine_ls_hydrogen_treatment none
_refine_ls_matrix_type full
_refine_ls_number_parameters 74
_refine_ls_number_reflns 1894
_refine_ls_number_restraints 0
_refine_ls_restrained_S_all 1.347
_refine_ls_R_factor_all 0.0404
_refine_ls_R_factor_gt 0.0390
_refine_ls_shift/su_max 0.001
_refine_ls_shift/su_mean 0.000
_refine_ls_structure_factor_coef Fsqd
_refine_ls_weighting_details 'calc w=1/[\s^2^(Fo^2^)+(0.0169P)^2^+35.4109P] where P=(Fo^2^+2Fc^2^)/3'
_refine_ls_weighting_scheme calc
_refine_ls_wR_factor_gt 0.0844
_refine_ls_wR_factor_ref 0.0850
_reflns_number_gt 1847
_reflns_number_total 1894
_reflns_threshold_expression >2sigma(I)
_cod_data_source_file cm8015353_si_002.cif
_cod_data_source_block jm174cg
_cod_original_sg_symbol_H-M Pnma
_cod_database_code 4001253

loop_
_symmetry_equiv_pos_as_xyz
'x, y, z'
'-x+1/2, -y, z+1/2'
'-x, y+1/2, -z'
'x+1/2, -y+1/2, -z+1/2'
'-x, -y, -z'
'x-1/2, y, -z-1/2'
'x, -y-1/2, z'
'-x-1/2, y-1/2, z-1/2'

loop_
_atom_site_label
_atom_site_type_symbol
_atom_site_fract_x
_atom_site_fract_y
_atom_site_fract_z
_atom_site_U_iso_or_equiv
_atom_site_adp_type
_atom_site_occupancy
_atom_site_symmetry_multiplicity
_atom_site_calc_flag
_atom_site_refinement_flags
Ba1 Ba 0.02046(4) 0.2500 0.62073(4) 0.01155(17) Uani 1 2 d S
Ba2 Ba 0.04258(5) 0.2500 0.13045(4) 0.01495(18) Uani 1 2 d S
In1 In 0.15773(5) 0.2500 0.81209(5) 0.0127(2) Uani 1 2 d S
In2 In 0.31191(5) 0.2500 0.77898(5) 0.0125(2) Uani 1 2 d S
In3 In 0.17319(5) 0.2500 0.44182(5) 0.0129(2) Uani 1 2 d S
In4 In 0.32928(5) 0.2500 0.47149(5) 0.0132(2) Uani 1 2 d S
In5 In 0.28915(5) 0.2500 0.12686(4) 0.00943(18) Uani 1 2 d S
As1 As 0.10370(7) 0.2500 0.30931(7) 0.0104(3) Uani 1 2 d S
As2 As 0.38575(7) 0.2500 0.01156(7) 0.0092(2) Uani 1 2 d S
As3 As 0.39297(7) 0.2500 0.23718(7) 0.0103(3) Uani 1 2 d S
As4 As 0.58216(7) 0.2500 0.55705(7) 0.0101(3) Uani 1 2 d S
As5 As 0.30407(7) 0.2500 0.62603(6) 0.0088(2) Uani 1 2 d S

loop_
_atom_site_aniso_label
_atom_site_aniso_U_11
_atom_site_aniso_U_22
_atom_site_aniso_U_33
_atom_site_aniso_U_23
_atom_site_aniso_U_13
_atom_site_aniso_U_12
Ba1 0.0133(3) 0.0109(3) 0.0104(3) 0.000 0.0004(2) 0.000
Ba2 0.0175(4) 0.0128(4) 0.0146(4) 0.000 -0.0022(3) 0.000
In1 0.0131(4) 0.0152(4) 0.0099(4) 0.000 0.0014(3) 0.000
In2 0.0121(4) 0.0143(4) 0.0111(4) 0.000 -0.0011(3) 0.000
In3 0.0126(4) 0.0155(4) 0.0108(4) 0.000 -0.0008(3) 0.000
In4 0.0117(4) 0.0153(4) 0.0127(4) 0.000 0.0014(3) 0.000
In5 0.0093(4) 0.0114(4) 0.0076(4) 0.000 0.0003(3) 0.000
As1 0.0121(6) 0.0110(6) 0.0080(5) 0.000 0.0004(4) 0.000
As2 0.0104(6) 0.0110(6) 0.0061(5) 0.000 0.0014(4) 0.000
As3 0.0121(6) 0.0112(6) 0.0076(5) 0.000 -0.0008(4) 0.000
As4 0.0112(6) 0.0109(6) 0.0081(5) 0.000 0.0009(4) 0.000
As5 0.0094(5) 0.0114(6) 0.0057(5) 0.000 -0.0001(4) 0.000

loop_
_atom_type_symbol
_atom_type_description
_atom_type_scat_dispersion_real
_atom_type_scat_dispersion_imag
_atom_type_scat_source
As As 0.0499 2.0058 'International Tables Vol C Tables 4.2.6.8 and 6.1.1.4'
In In -0.7276 1.3100 'International Tables Vol C Tables 4.2.6.8 and 6.1.1.4'
Ba Ba -0.3244 2.2819 'International Tables Vol C Tables 4.2.6.8 and 6.1.1.4'

loop_
_geom_angle_atom_site_label_1
_geom_angle_atom_site_label_2
_geom_angle_atom_site_label_3
_geom_angle
_geom_angle_site_symmetry_1
_geom_angle_site_symmetry_3
As1 Ba1 As1 81.14(3) 5_556 5_566
As1 Ba1 As2 97.37(2) 5_556 2
As1 Ba1 As2 164.74(4) 5_566 2
As1 Ba1 As2 164.74(4) 5_556 2_565
As1 Ba1 As2 97.37(2) 5_566 2_565
As2 Ba1 As2 80.04(3) 2 2_565
As1 Ba1 As2 78.95(3) 5_556 6_556
As1 Ba1 As2 78.95(3) 5_566 6_556
As2 Ba1 As2 85.85(3) 2 6_556
As2 Ba1 As2 85.85(3) 2_565 6_556
As1 Ba1 As3 118.32(3) 5_556 2_565
As1 Ba1 As3 69.08(3) 5_566 2_565
As2 Ba1 As3 123.80(4) 2 2_565
As2 Ba1 As3 74.58(3) 2_565 2_565
As2 Ba1 As3 139.448(17) 6_556 2_565
As1 Ba1 As3 69.08(3) 5_556 2
As1 Ba1 As3 118.32(3) 5_566 2
As2 Ba1 As3 74.58(3) 2 2
As2 Ba1 As3 123.80(4) 2_565 2
As2 Ba1 As3 139.448(17) 6_556 2
As3 Ba1 As3 79.47(3) 2_565 2
As1 Ba1 In5 153.37(3) 5_556 2_565
As1 Ba1 In5 100.89(2) 5_566 2_565
As2 Ba1 In5 87.28(3) 2 2_565
As2 Ba1 In5 41.88(2) 2_565 2_565
As2 Ba1 In5 127.64(2) 6_556 2_565
As3 Ba1 In5 42.09(2) 2_565 2_565
As3 Ba1 In5 87.18(3) 2 2_565
As1 Ba1 In5 100.89(2) 5_556 2
As1 Ba1 In5 153.37(3) 5_566 2
As2 Ba1 In5 41.88(2) 2 2
As2 Ba1 In5 87.28(3) 2_565 2
As2 Ba1 In5 127.64(2) 6_556 2
As3 Ba1 In5 87.18(3) 2_565 2
As3 Ba1 In5 42.09(2) 2 2
In5 Ba1 In5 65.640(19) 2_565 2
As1 Ba1 In2 40.713(17) 5_556 6_557
As1 Ba1 In2 40.713(17) 5_566 6_557
As2 Ba1 In2 134.48(2) 2 6_557
As2 Ba1 In2 134.48(2) 2_565 6_557
As2 Ba1 In2 71.61(3) 6_556 6_557
As3 Ba1 In2 97.32(3) 2_565 6_557
As3 Ba1 In2 97.32(3) 2 6_557
In5 Ba1 In2 137.775(18) 2_565 6_557
In5 Ba1 In2 137.775(18) 2 6_557
As1 Ba1 Ba1 49.432(16) 5_556 1_545
As1 Ba1 Ba1 130.568(16) 5_566 1_545
As2 Ba1 Ba1 49.979(16) 2 1_545
As2 Ba1 Ba1 130.021(16) 2_565 1_545
As2 Ba1 Ba1 90.0 6_556 1_545
As3 Ba1 Ba1 129.737(16) 2_565 1_545
As3 Ba1 Ba1 50.262(16) 2 1_545
In5 Ba1 Ba1 122.820(9) 2_565 1_545
In5 Ba1 Ba1 57.180(9) 2 1_545
In2 Ba1 Ba1 90.0 6_557 1_545
As1 Ba1 Ba1 130.568(16) 5_556 1_565
As1 Ba1 Ba1 49.432(16) 5_566 1_565
As2 Ba1 Ba1 130.021(16) 2 1_565
As2 Ba1 Ba1 49.979(16) 2_565 1_565
As2 Ba1 Ba1 90.0 6_556 1_565
As3 Ba1 Ba1 50.262(16) 2_565 1_565
As3 Ba1 Ba1 129.737(16) 2 1_565
In5 Ba1 Ba1 57.180(9) 2_565 1_565
In5 Ba1 Ba1 122.820(9) 2 1_565
In2 Ba1 Ba1 90.0 6_557 1_565
Ba1 Ba1 Ba1 180.00(4) 1_545 1_565
As4 Ba2 As4 80.23(3) 2_554 2_564
As4 Ba2 As1 125.59(3) 2_554 .
As4 Ba2 As1 125.59(3) 2_564 .
As4 Ba2 As5 154.69(4) 2_554 2_564
As4 Ba2 As5 95.65(2) 2_564 2_564
As1 Ba2 As5 77.06(3) . 2_564
As4 Ba2 As5 95.65(2) 2_554 2_554
As4 Ba2 As5 154.69(4) 2_564 2_554
As1 Ba2 As5 77.06(3) . 2_554
As5 Ba2 As5 77.38(3) 2_564 2_554
As4 Ba2 As4 75.14(3) 2_554 6_556
As4 Ba2 As4 75.14(3) 2_564 6_556
As1 Ba2 As4 150.03(4) . 6_556
As5 Ba2 As4 79.66(3) 2_564 6_556
As5 Ba2 As4 79.66(3) 2_554 6_556
As4 Ba2 As3 77.45(3) 2_554 6_556
As4 Ba2 As3 77.45(3) 2_564 6_556
As1 Ba2 As3 66.07(3) . 6_556
As5 Ba2 As3 126.34(3) 2_564 6_556
As5 Ba2 As3 126.34(3) 2_554 6_556
As4 Ba2 As3 143.90(4) 6_556 6_556
As4 Ba2 Ba2 49.884(16) 2_554 1_545
As4 Ba2 Ba2 130.116(16) 2_564 1_545
As1 Ba2 Ba2 90.0 . 1_545
As5 Ba2 Ba2 128.689(15) 2_564 1_545
As5 Ba2 Ba2 51.310(15) 2_554 1_545
As4 Ba2 Ba2 90.0 6_556 1_545
As3 Ba2 Ba2 90.0 6_556 1_545
As4 Ba2 Ba2 130.116(16) 2_554 1_565
As4 Ba2 Ba2 49.884(16) 2_564 1_565
As1 Ba2 Ba2 90.0 . 1_565
As5 Ba2 Ba2 51.310(15) 2_564 1_565
As5 Ba2 Ba2 128.689(15) 2_554 1_565
As4 Ba2 Ba2 90.0 6_556 1_565
As3 Ba2 Ba2 90.0 6_556 1_565
Ba2 Ba2 Ba2 180.0 1_545 1_565
As3 In1 As3 106.20(5) 2 2_565
As3 In1 As4 106.01(4) 2 6_557
As3 In1 As4 106.01(4) 2_565 6_557
As3 In1 In2 102.36(4) 2 .
As3 In1 In2 102.36(4) 2_565 .
As4 In1 In2 131.77(5) 6_557 .
As1 In2 As1 107.57(5) 2_565 2
As1 In2 As5 103.43(4) 2_565 .
As1 In2 As5 103.43(4) 2 .
As1 In2 In1 119.80(3) 2_565 .
As1 In2 In1 119.80(3) 2 .
As5 In2 In1 99.60(4) . .
As1 In2 Ba1 54.02(3) 2_565 6_657
As1 In2 Ba1 54.02(3) 2 6_657
As5 In2 Ba1 119.17(4) . 6_657
In1 In2 Ba1 141.22(4) . 6_657
As1 In3 As2 103.96(4) . 2_565
As1 In3 As2 103.96(4) . 2
As2 In3 As2 105.84(5) 2_565 2
As1 In3 In4 128.08(5) . .
As2 In3 In4 106.63(3) 2_565 .
As2 In3 In4 106.63(3) 2 .
As4 In4 As4 105.58(5) 5_666 5_656
As4 In4 In3 121.79(3) 5_666 .
As4 In4 In3 121.79(3) 5_656 .
As4 In4 As5 106.13(4) 5_666 .
As4 In4 As5 106.13(4) 5_656 .
In3 In4 As5 92.05(4) . .
As2 In5 As3 98.38(5) . .
As2 In5 As5 112.18(3) . 2_554
As3 In5 As5 114.33(3) . 2_554
As2 In5 As5 112.18(3) . 2_564
As3 In5 As5 114.33(3) . 2_564
As5 In5 As5 105.62(5) 2_554 2_564
As2 In5 Ba1 56.50(3) . 2_564
As3 In5 Ba1 56.88(3) . 2_564
As5 In5 Ba1 159.94(3) 2_554 2_564
As5 In5 Ba1 94.34(2) 2_564 2_564
As2 In5 Ba1 56.50(3) . 2_554
As3 In5 Ba1 56.88(3) . 2_554
As5 In5 Ba1 94.34(2) 2_554 2_554
As5 In5 Ba1 159.94(3) 2_564 2_554
Ba1 In5 Ba1 65.641(19) 2_564 2_554
In2 As1 In2 107.57(5) 2_564 2_554
In2 As1 In3 86.03(4) 2_564 .
In2 As1 In3 86.03(4) 2_554 .
In2 As1 Ba1 165.23(4) 2_564 5_556
In2 As1 Ba1 85.27(2) 2_554 5_556
In3 As1 Ba1 87.66(3) . 5_556
In2 As1 Ba1 85.27(2) 2_564 5_566
In2 As1 Ba1 165.23(4) 2_554 5_566
In3 As1 Ba1 87.66(3) . 5_566
Ba1 As1 Ba1 81.14(3) 5_556 5_566
In2 As1 Ba2 88.87(4) 2_564 .
In2 As1 Ba2 88.87(4) 2_554 .
In3 As1 Ba2 171.36(5) . .
Ba1 As1 Ba2 98.88(3) 5_556 .
Ba1 As1 Ba2 98.88(3) 5_566 .
In5 As2 In3 96.86(4) . 2_554
In5 As2 In3 96.86(4) . 2_564
In3 As2 In3 105.84(5) 2_554 2_564
In5 As2 Ba1 81.62(3) . 2_564
In3 As2 Ba1 167.10(4) 2_554 2_564
In3 As2 Ba1 87.06(2) 2_564 2_564
In5 As2 Ba1 81.62(3) . 2_554
In3 As2 Ba1 87.06(2) 2_554 2_554
In3 As2 Ba1 167.10(4) 2_564 2_554
Ba1 As2 Ba1 80.04(3) 2_564 2_554
In5 As2 Ba1 174.46(5) . 6_656
In3 As2 Ba1 86.46(3) 2_554 6_656
In3 As2 Ba1 86.46(3) 2_564 6_656
Ba1 As2 Ba1 94.15(3) 2_564 6_656
Ba1 As2 Ba1 94.15(3) 2_554 6_656
In1 As3 In1 106.20(5) 2_564 2_554
In1 As3 In5 98.47(4) 2_564 .
In1 As3 In5 98.47(4) 2_554 .
In1 As3 Ba1 166.53(4) 2_564 2_554
In1 As3 Ba1 87.137(19) 2_554 2_554
In5 As3 Ba1 81.03(3) . 2_554
In1 As3 Ba1 87.14(2) 2_564 2_564
In1 As3 Ba1 166.53(4) 2_554 2_564
In5 As3 Ba1 81.03(3) . 2_564
Ba1 As3 Ba1 79.47(3) 2_554 2_564
In1 As3 Ba2 84.63(3) 2_564 6_656
In1 As3 Ba2 84.63(3) 2_554 6_656
In5 As3 Ba2 174.76(5) . 6_656
Ba1 As3 Ba2 94.96(3) 2_554 6_656
Ba1 As3 Ba2 94.96(3) 2_564 6_656
In4 As4 In4 105.57(5) 5_666 5_656
In4 As4 In1 83.39(4) 5_666 6_657
In4 As4 In1 83.39(4) 5_656 6_657
In4 As4 Ba2 164.60(4) 5_666 2
In4 As4 Ba2 86.43(2) 5_656 2
In1 As4 Ba2 88.57(3) 6_657 2
In4 As4 Ba2 86.43(2) 5_666 2_565
In4 As4 Ba2 164.60(4) 5_656 2_565
In1 As4 Ba2 88.57(3) 6_657 2_565
Ba2 As4 Ba2 80.23(3) 2 2_565
In4 As4 Ba2 85.93(3) 5_666 6_656
In4 As4 Ba2 85.93(3) 5_656 6_656
In1 As4 Ba2 162.29(5) 6_657 6_656
Ba2 As4 Ba2 104.86(3) 2 6_656
Ba2 As4 Ba2 104.86(3) 2_565 6_656
In5 As5 In5 105.62(5) 2 2_565
In5 As5 In2 91.41(4) 2 .
In5 As5 In2 91.41(4) 2_565 .
In5 As5 In4 95.75(4) 2 .
In5 As5 In4 95.75(3) 2_565 .
In2 As5 In4 168.14(6) . .
In5 As5 Ba2 165.80(4) 2 2_565
In5 As5 Ba2 88.48(2) 2_565 2_565
In2 As5 Ba2 86.45(3) . 2_565
In4 As5 Ba2 84.30(3) . 2_565
In5 As5 Ba2 88.48(2) 2 2
In5 As5 Ba2 165.80(4) 2_565 2
In2 As5 Ba2 86.45(3) . 2
In4 As5 Ba2 84.30(3) . 2
Ba2 As5 Ba2 77.38(3) 2_565 2

loop_
_geom_bond_atom_site_label_1
_geom_bond_atom_site_label_2
_geom_bond_distance
_geom_bond_site_symmetry_2
Ba1 As1 3.2986(11) 5_556
Ba1 As1 3.2986(11) 5_566
Ba1 As2 3.3360(11) 2
Ba1 As2 3.3360(11) 2_565
Ba1 As2 3.3435(14) 6_556
Ba1 As3 3.3558(11) 2_565
Ba1 As3 3.3558(11) 2
Ba1 In5 3.9580(10) 2_565
Ba1 In5 3.9580(10) 2
Ba1 In2 4.0626(12) 6_557
Ba1 Ba1 4.2905(4) 1_545
Ba1 Ba1 4.2905(4) 1_565
Ba2 As4 3.3294(11) 2_554
Ba2 As4 3.3294(11) 2_564
Ba2 As1 3.3852(15) .
Ba2 As5 3.4318(11) 2_564
Ba2 As5 3.4318(11) 2_554
Ba2 As4 3.4380(15) 6_556
Ba2 As3 3.5323(15) 6_556
Ba2 Ba2 4.2905(4) 1_545
Ba2 Ba2 4.2905(4) 1_565
In1 As3 2.6826(9) 2
In1 As3 2.6826(9) 2_565
In1 As4 2.6954(15) 6_557
In1 In2 2.7571(13) .
In2 As1 2.6590(9) 2_565
In2 As1 2.6590(9) 2
In2 As5 2.7506(15) .
In2 Ba1 4.0626(12) 6_657
In3 As1 2.6714(15) .
In3 As2 2.6890(9) 2_565
In3 As2 2.6890(9) 2
In3 In4 2.7771(13) .
In4 As4 2.6937(9) 5_666
In4 As4 2.6937(9) 5_656
In4 As5 2.8105(15) .
In5 As2 2.6709(14) .
In5 As3 2.6858(15) .
In5 As5 2.6929(9) 2_554
In5 As5 2.6929(9) 2_564
In5 Ba1 3.9580(10) 2_564
In5 Ba1 3.9580(10) 2_554
As1 In2 2.6590(9) 2_564
As1 In2 2.6590(9) 2_554
As1 Ba1 3.2986(11) 5_556
As1 Ba1 3.2986(11) 5_566
As2 In3 2.6889(9) 2_554
As2 In3 2.6889(9) 2_564
As2 Ba1 3.3360(11) 2_564
As2 Ba1 3.3360(11) 2_554
As2 Ba1 3.3435(14) 6_656
As3 In1 2.6826(9) 2_564
As3 In1 2.6826(9) 2_554
As3 Ba1 3.3558(11) 2_554
As3 Ba1 3.3558(11) 2_564
As3 Ba2 3.5323(15) 6_656
As4 In4 2.6937(9) 5_666
As4 In4 2.6937(9) 5_656
As4 In1 2.6954(15) 6_657
As4 Ba2 3.3293(11) 2
As4 Ba2 3.3293(11) 2_565
As4 Ba2 3.4380(15) 6_656
As5 In5 2.6929(9) 2
As5 In5 2.6929(9) 2_565
As5 Ba2 3.4319(11) 2_565
As5 Ba2 3.4319(11) 2
